data_1559670
loop_
_publ_author_name
'Zhang, Jian'
'Xie, Zuowei'

_publ_section_title
;
 Tri-insertion with dearomatization of terminal arylalkynes using a
 carborane based frustrated Lewis pair template.
;
_journal_issue 5
_journal_name_full 'Chemical science'
_journal_page_first 1745
_journal_page_last 1749
_journal_paper_doi 10.1039/d0sc05755j
_journal_volume 12
_journal_year 2020
_chemical_formula_sum 'C56 H63 B11 N3 P'
_chemical_formula_weight 927.97
_space_group_crystal_system monoclinic
_space_group_IT_number 14
_space_group_name_Hall '-P 2ybc'
_space_group_name_H-M_alt 'P 1 21/c 1'
_atom_sites_solution_hydrogens geom
_audit_creation_method SHELXL-2018/3
_audit_update_record
;
2020-09-02 deposited with the CCDC.	2020-11-27 downloaded from the CCDC.
;
_cell_angle_alpha 90
_cell_angle_beta 98.860(3)
_cell_angle_gamma 90
_cell_formula_units_Z 4
_cell_length_a 15.0697(18)
_cell_length_b 14.0752(18)
_cell_length_c 29.446(4)
_cell_measurement_reflns_used 543
_cell_measurement_temperature 296(2)
_cell_measurement_theta_max 15
_cell_measurement_theta_min 15
_cell_volume 6171.2(14)
_computing_cell_refinement 'BRUKER D8VENTURE DIFFRACTOMETER'
_computing_data_collection 'BRUKER D8VENTURE DIFFRACTOMETER'
_computing_data_reduction 'BRUKER D8VENTURE DIFFRACTOMETER'
_computing_molecular_graphics 'BRUKER SHELXTL'
_computing_publication_material 'BRUKER SHELXTL'
_computing_structure_refinement 'SHELXL-2018/3 (Sheldrick, 2018)'
_computing_structure_solution 'BRUKER D8VENTURE DIFFRACTOMETER'
_diffrn_ambient_temperature 296(2)
_diffrn_measured_fraction_theta_full 0.999
_diffrn_measured_fraction_theta_max 0.999
_diffrn_measurement_device_type 'BRUKER KAPPA APEXII DUO DIFFRACTOMETER'
_diffrn_measurement_method 'PHI & OMEGA SCAN'
_diffrn_radiation_type MoK\a
_diffrn_radiation_wavelength 0.71073
_diffrn_reflns_av_R_equivalents 0.2556
_diffrn_reflns_av_unetI/netI 0.2689
_diffrn_reflns_Laue_measured_fraction_full 0.999
_diffrn_reflns_Laue_measured_fraction_max 0.999
_diffrn_reflns_limit_h_max 18
_diffrn_reflns_limit_h_min -17
_diffrn_reflns_limit_k_max 16
_diffrn_reflns_limit_k_min -16
_diffrn_reflns_limit_l_max 34
_diffrn_reflns_limit_l_min -35
_diffrn_reflns_number 47003
_diffrn_reflns_point_group_measured_fraction_full 0.999
_diffrn_reflns_point_group_measured_fraction_max 0.999
_diffrn_reflns_theta_full 25.242
_diffrn_reflns_theta_max 25.249
_diffrn_reflns_theta_min 1.368
_exptl_absorpt_coefficient_mu 0.079
_exptl_absorpt_correction_T_max 0.7456
_exptl_absorpt_correction_T_min 0.5643
_exptl_absorpt_correction_type multi-scan
_exptl_crystal_colour colourless
_exptl_crystal_density_diffrn 0.999
_exptl_crystal_description block
_exptl_crystal_F_000 1960
_exptl_crystal_size_max 0.400
_exptl_crystal_size_mid 0.300
_exptl_crystal_size_min 0.200
_refine_diff_density_max 0.288
_refine_diff_density_min -0.299
_refine_diff_density_rms 0.072
_refine_ls_extinction_coef 0.0084(8)
_refine_ls_extinction_expression Fc^*^=kFc[1+0.001xFc^2^\l^3^/sin(2\q)]^-1/4^
_refine_ls_extinction_method 'SHELXL-2018/3 (Sheldrick 2018)'
_refine_ls_goodness_of_fit_ref 0.917
_refine_ls_hydrogen_treatment constr
_refine_ls_matrix_type full
_refine_ls_number_parameters 641
_refine_ls_number_reflns 11155
_refine_ls_number_restraints 0
_refine_ls_restrained_S_all 0.917
_refine_ls_R_factor_all 0.2351
_refine_ls_R_factor_gt 0.0822
_refine_ls_shift/su_max 0.003
_refine_ls_shift/su_mean 0.000
_refine_ls_structure_factor_coef Fsqd
_refine_ls_weighting_details 'w=1/[\s^2^(Fo^2^)+(0.0823P)^2^] where P=(Fo^2^+2Fc^2^)/3'
_refine_ls_weighting_scheme calc
_refine_ls_wR_factor_gt 0.1756
_refine_ls_wR_factor_ref 0.2483
_reflns_Friedel_coverage 0.000
_reflns_number_gt 3603
_reflns_number_total 11155
_reflns_threshold_expression 'I > 2\s(I)'
_cod_data_source_file d0sc05755j2.cif
_cod_data_source_block 4-Me3
_cod_depositor_comments
;Adding full bibliography for 1559665--1559672.cif.

 Adding full bibliography for 1559665--1559672.cif.
;
_cod_original_cell_volume 6171.3(13)
_cod_original_sg_symbol_H-M 'P 21/c'
_cod_database_code 1559670
_shelx_shelxl_version_number 2018/3
_shelx_space_group_comment
;
The symmetry employed for this shelxl refinement is uniquely defined
by the following loop, which should always be used as a source of
symmetry information in preference to the above space-group names.
They are only intended as comments.
;
_shelx_estimated_absorpt_t_min 0.969
_shelx_estimated_absorpt_t_max 0.984

loop_
_space_group_symop_operation_xyz
'x, y, z'
'-x, y+1/2, -z+1/2'
'-x, -y, -z'
'x, -y-1/2, z-1/2'

loop_
_atom_site_label
_atom_site_type_symbol
_atom_site_fract_x
_atom_site_fract_y
_atom_site_fract_z
_atom_site_U_iso_or_equiv
_atom_site_adp_type
_atom_site_occupancy
_atom_site_site_symmetry_order
_atom_site_calc_flag
_atom_site_refinement_flags_posn
_atom_site_refinement_flags_adp
_atom_site_refinement_flags_occupancy
_atom_site_disorder_assembly
_atom_site_disorder_group
P1 P 0.37799(10) 0.21664(10) 0.12731(5) 0.0577(5) Uani 1 1 d . . . . .
B3 B 0.2942(4) 0.0712(4) 0.06100(18) 0.0513(17) Uani 1 1 d . . . . .
H3 H 0.248047 0.127248 0.045821 0.062 Uiso 1 1 calc R U . . .
B4 B 0.4087(4) 0.0662(5) 0.0520(2) 0.0582(18) Uani 1 1 d . . . . .
H4 H 0.437211 0.118778 0.030599 0.070 Uiso 1 1 calc R U . . .
B5 B 0.4726(4) 0.0182(5) 0.1016(2) 0.0584(18) Uani 1 1 d . . . . .
H5 H 0.543015 0.039064 0.112266 0.070 Uiso 1 1 calc R U . . .
B6 B 0.3981(4) -0.0036(4) 0.1424(2) 0.0497(16) Uani 1 1 d . . . . .
H6 H 0.419205 0.004108 0.179634 0.060 Uiso 1 1 calc R U . . .
B7 B 0.2578(4) -0.0454(4) 0.06755(18) 0.0502(16) Uani 1 1 d . . . . .
H7 H 0.187680 -0.066596 0.056145 0.060 Uiso 1 1 calc R U . . .
B8 B 0.3315(5) -0.0199(5) 0.0286(2) 0.065(2) Uani 1 1 d . . . . .
H8 H 0.309476 -0.023789 -0.008792 0.078 Uiso 1 1 calc R U . . .
B9 B 0.4409(5) -0.0543(5) 0.0539(2) 0.067(2) Uani 1 1 d . . . . .
H9 H 0.490460 -0.081985 0.033481 0.080 Uiso 1 1 calc R U . . .
B10 B 0.4351(5) -0.0972(5) 0.1095(2) 0.0638(19) Uani 1 1 d . . . . .
H10 H 0.481002 -0.152436 0.125766 0.077 Uiso 1 1 calc R U . . .
B11 B 0.3221(4) -0.0927(4) 0.1183(2) 0.0509(16) Uani 1 1 d . . . . .
H11 H 0.294108 -0.144700 0.140092 0.061 Uiso 1 1 calc R U . . .
B12 B 0.3481(5) -0.1226(5) 0.0630(2) 0.0652(19) Uani 1 1 d . . . . .
H12 H 0.336928 -0.194336 0.048498 0.078 Uiso 1 1 calc R U . . .
B13 B 0.2249(4) 0.0620(4) 0.14908(19) 0.0405(15) Uani 1 1 d . . . . .
C1 C 0.3814(3) 0.0910(3) 0.10592(16) 0.0477(13) Uani 1 1 d . . . . .
C2 C 0.2915(3) 0.0244(3) 0.11508(14) 0.0400(12) Uani 1 1 d . . . . .
C11 C 0.4546(5) 0.2242(4) 0.18196(19) 0.0641(16) Uani 1 1 d . . . . .
C12 C 0.4260(5) 0.2888(5) 0.2125(2) 0.091(2) Uani 1 1 d . . . . .
H12A H 0.370896 0.319194 0.204965 0.110 Uiso 1 1 calc R U . . .
C13 C 0.4802(8) 0.3079(7) 0.2546(3) 0.124(3) Uani 1 1 d . . . . .
H13A H 0.461663 0.352139 0.274689 0.149 Uiso 1 1 calc R U . . .
C14 C 0.5593(8) 0.2624(8) 0.2662(3) 0.129(4) Uani 1 1 d . . . . .
H14A H 0.594158 0.274764 0.294433 0.155 Uiso 1 1 calc R U . . .
C15 C 0.5893(6) 0.1974(7) 0.2366(3) 0.122(3) Uani 1 1 d . . . . .
H15A H 0.644189 0.166825 0.244597 0.147 Uiso 1 1 calc R U . . .
C16 C 0.5364(5) 0.1788(5) 0.1950(2) 0.085(2) Uani 1 1 d . . . . .
H16A H 0.555993 0.134791 0.175201 0.102 Uiso 1 1 calc R U . . .
C17 C 0.4402(4) 0.2760(4) 0.08769(18) 0.0607(15) Uani 1 1 d . . . . .
C18 C 0.5321(5) 0.2744(5) 0.0887(2) 0.088(2) Uani 1 1 d . . . . .
H18A H 0.567319 0.243316 0.112948 0.105 Uiso 1 1 calc R U . . .
C19 C 0.5736(5) 0.3165(6) 0.0557(3) 0.109(3) Uani 1 1 d . . . . .
H19A H 0.635662 0.313517 0.057448 0.130 Uiso 1 1 calc R U . . .
C20 C 0.5229(8) 0.3627(6) 0.0204(3) 0.112(3) Uani 1 1 d . . . . .
H20A H 0.550465 0.390591 -0.002432 0.135 Uiso 1 1 calc R U . . .
C21 C 0.4331(7) 0.3687(5) 0.0180(3) 0.108(3) Uani 1 1 d . . . . .
H21A H 0.399075 0.401163 -0.006099 0.130 Uiso 1 1 calc R U . . .
C22 C 0.3910(5) 0.3254(4) 0.0523(2) 0.086(2) Uani 1 1 d . . . . .
H22A H 0.329063 0.330503 0.050939 0.103 Uiso 1 1 calc R U . . .
C23 C 0.0681(3) 0.0871(3) 0.09887(16) 0.0434(13) Uani 1 1 d . . . . .
C24 C 0.0925(4) 0.1731(4) 0.08191(18) 0.0569(15) Uani 1 1 d . . . . .
H24A H 0.141022 0.206296 0.097760 0.068 Uiso 1 1 calc R U . . .
C25 C 0.0464(5) 0.2106(5) 0.0420(2) 0.0787(19) Uani 1 1 d . . . . .
H25A H 0.064022 0.268671 0.031276 0.094 Uiso 1 1 calc R U . . .
C26 C -0.0245(6) 0.1637(7) 0.0180(2) 0.101(2) Uani 1 1 d . . . . .
H26A H -0.055481 0.189719 -0.008885 0.121 Uiso 1 1 calc R U . . .
C27 C -0.0504(5) 0.0774(6) 0.0338(2) 0.090(2) Uani 1 1 d . . . . .
H27A H -0.098830 0.044772 0.017581 0.108 Uiso 1 1 calc R U . . .
C28 C -0.0042(4) 0.0395(4) 0.07387(18) 0.0610(15) Uani 1 1 d . . . . .
H28A H -0.021725 -0.018935 0.084277 0.073 Uiso 1 1 calc R U . . .
C29 C 0.1545(4) -0.0722(3) 0.26444(18) 0.0486(14) Uani 1 1 d . . . . .
C30 C 0.2422(4) -0.0901(4) 0.2614(2) 0.0611(15) Uani 1 1 d . . . . .
H30A H 0.258378 -0.104177 0.232936 0.073 Uiso 1 1 calc R U . . .
C31 C 0.3079(5) -0.0878(4) 0.2999(3) 0.086(2) Uani 1 1 d . . . . .
H31A H 0.367125 -0.101376 0.297035 0.103 Uiso 1 1 calc R U . . .
C32 C 0.2865(7) -0.0657(5) 0.3421(3) 0.107(3) Uani 1 1 d . . . . .
H32A H 0.330784 -0.062705 0.367753 0.128 Uiso 1 1 calc R U . . .
C33 C 0.1978(7) -0.0481(5) 0.3458(2) 0.105(3) Uani 1 1 d . . . . .
H33A H 0.182307 -0.032436 0.374262 0.127 Uiso 1 1 calc R U . . .
C34 C 0.1309(4) -0.0534(4) 0.3072(2) 0.0683(17) Uani 1 1 d . . . . .
H34A H 0.070983 -0.044470 0.310248 0.082 Uiso 1 1 calc R U . . .
C41 C 0.0795(3) -0.0735(3) 0.22350(16) 0.0419(13) Uani 1 1 d . . . . .
H41A H 0.032279 -0.113731 0.232682 0.050 Uiso 1 1 calc R U . . .
C42 C 0.1028(3) -0.1174(3) 0.17991(16) 0.0378(12) Uani 1 1 d . . . . .
C43 C 0.1092(3) -0.2208(3) 0.17644(17) 0.0422(12) Uani 1 1 d . . . . .
C44 C 0.1022(4) -0.2687(4) 0.1348(2) 0.0679(17) Uani 1 1 d . . . . .
H44A H 0.090704 -0.233842 0.107731 0.082 Uiso 1 1 calc R U . . .
C45 C 0.1115(4) -0.3660(4) 0.1321(2) 0.082(2) Uani 1 1 d . . . . .
H45A H 0.106012 -0.394318 0.103315 0.098 Uiso 1 1 calc R U . . .
C46 C 0.1286(4) -0.4228(4) 0.1708(2) 0.0709(18) Uani 1 1 d . . . . .
C47 C 0.1334(4) -0.3769(4) 0.2123(2) 0.0621(16) Uani 1 1 d . . . . .
H47A H 0.143502 -0.412376 0.239242 0.075 Uiso 1 1 calc R U . . .
C48 C 0.1236(3) -0.2793(4) 0.21510(18) 0.0532(14) Uani 1 1 d . . . . .
H48A H 0.126854 -0.251635 0.243985 0.064 Uiso 1 1 calc R U . . .
C51 C 0.1132(3) -0.0601(3) 0.14491(16) 0.0424(13) Uani 1 1 d . . . . .
H51A H 0.117482 -0.090865 0.117393 0.051 Uiso 1 1 calc R U . . .
C52 C 0.1190(3) 0.0461(3) 0.14313(15) 0.0384(12) Uani 1 1 d . . . . .
C53 C 0.0930(3) 0.0942(3) 0.18886(15) 0.0372(12) Uani 1 1 d . . . . .
C54 C 0.0373(4) 0.1842(3) 0.17774(15) 0.0460(13) Uani 1 1 d . . . . .
H54A H 0.066694 0.242085 0.176709 0.055 Uiso 1 1 calc R U . . .
C55 C -0.0519(4) 0.1822(4) 0.16948(16) 0.0540(14) Uani 1 1 d . . . . .
H55A H -0.083099 0.239081 0.164091 0.065 Uiso 1 1 calc R U . . .
C56 C -0.1022(4) 0.0938(4) 0.16860(18) 0.0561(15) Uani 1 1 d . . . . .
C57 C -0.0580(3) 0.0164(4) 0.18741(16) 0.0490(14) Uani 1 1 d . . . . .
H57A H -0.085670 -0.042794 0.184249 0.059 Uiso 1 1 calc R U . . .
C58 C 0.0366(3) 0.0253(3) 0.21366(16) 0.0414(12) Uani 1 1 d . . . . .
H58A H 0.031379 0.053866 0.243478 0.050 Uiso 1 1 calc R U . . .
C61 C 0.2539(3) 0.1057(3) 0.19524(16) 0.0462(13) Uani 1 1 d . . . . .
H61A H 0.313233 0.119348 0.207336 0.055 Uiso 1 1 calc R U . . .
C62 C 0.1827(3) 0.1231(3) 0.21732(16) 0.0359(12) Uani 1 1 d . . . . .
C63 C 0.1911(3) 0.1650(3) 0.26333(16) 0.0397(12) Uani 1 1 d . . . . .
C64 C 0.2750(4) 0.1730(4) 0.29028(17) 0.0535(14) Uani 1 1 d . . . . .
H64A H 0.325158 0.151696 0.278372 0.064 Uiso 1 1 calc R U . . .
C65 C 0.2870(4) 0.2109(4) 0.33360(18) 0.0606(15) Uani 1 1 d . . . . .
H65A H 0.344907 0.215869 0.349814 0.073 Uiso 1 1 calc R U . . .
C66 C 0.2142(4) 0.2424(4) 0.35422(19) 0.0537(14) Uani 1 1 d . . . . .
C67 C 0.1302(4) 0.2369(4) 0.32710(18) 0.0561(15) Uani 1 1 d . . . . .
H67A H 0.080085 0.258641 0.338838 0.067 Uiso 1 1 calc R U . . .
C68 C 0.1195(3) 0.1999(3) 0.28321(17) 0.0466(13) Uani 1 1 d . . . . .
H68A H 0.062149 0.198091 0.266194 0.056 Uiso 1 1 calc R U . . .
C101 C 0.1709(5) -0.5732(4) 0.2081(3) 0.110(3) Uani 1 1 d . . . . .
H10A H 0.176516 -0.638775 0.200113 0.165 Uiso 1 1 calc R U . . .
H10B H 0.228068 -0.549744 0.222717 0.165 Uiso 1 1 calc R U . . .
H10C H 0.127900 -0.567332 0.228896 0.165 Uiso 1 1 calc R U . . .
C102 C 0.1285(7) -0.5673(5) 0.1249(3) 0.153(4) Uani 1 1 d . . . . .
H10D H 0.140679 -0.633753 0.129845 0.230 Uiso 1 1 calc R U . . .
H10E H 0.067517 -0.559048 0.110274 0.230 Uiso 1 1 calc R U . . .
H10F H 0.168473 -0.541620 0.105629 0.230 Uiso 1 1 calc R U . . .
C103 C -0.2230(5) 0.1582(6) 0.1127(3) 0.145(3) Uani 1 1 d . . . . .
H10G H -0.286773 0.152225 0.103982 0.218 Uiso 1 1 calc R U . . .
H10H H -0.208360 0.222635 0.121542 0.218 Uiso 1 1 calc R U . . .
H10I H -0.193586 0.141309 0.087106 0.218 Uiso 1 1 calc R U . . .
C104 C -0.2426(4) 0.0084(6) 0.1509(3) 0.144(4) Uani 1 1 d . . . . .
H10J H -0.304124 0.019103 0.137809 0.216 Uiso 1 1 calc R U . . .
H10K H -0.216928 -0.038444 0.133125 0.216 Uiso 1 1 calc R U . . .
H10L H -0.239675 -0.013729 0.181953 0.216 Uiso 1 1 calc R U . . .
C105 C 0.3146(5) 0.2899(6) 0.4245(2) 0.109(3) Uani 1 1 d . . . . .
H10M H 0.309141 0.315193 0.454235 0.164 Uiso 1 1 calc R U . . .
H10N H 0.344588 0.229580 0.428074 0.164 Uiso 1 1 calc R U . . .
H10O H 0.348661 0.333004 0.408745 0.164 Uiso 1 1 calc R U . . .
C106 C 0.1506(5) 0.3049(5) 0.4193(2) 0.104(2) Uani 1 1 d . . . . .
H10P H 0.170940 0.327812 0.449805 0.155 Uiso 1 1 calc R U . . .
H10Q H 0.117788 0.354106 0.401412 0.155 Uiso 1 1 calc R U . . .
H10R H 0.112232 0.250827 0.420705 0.155 Uiso 1 1 calc R U . . .
N1 N 0.1415(4) -0.5193(3) 0.1677(2) 0.0996(19) Uani 1 1 d . . . . .
N2 N -0.1932(3) 0.0958(4) 0.1508(2) 0.0905(17) Uani 1 1 d . . . . .
N3 N 0.2265(3) 0.2777(3) 0.39824(16) 0.0751(15) Uani 1 1 d . . . . .

loop_
_atom_site_aniso_label
_atom_site_aniso_U_11
_atom_site_aniso_U_22
_atom_site_aniso_U_33
_atom_site_aniso_U_23
_atom_site_aniso_U_13
_atom_site_aniso_U_12
P1 0.0588(11) 0.0593(10) 0.0569(10) -0.0027(7) 0.0148(8) -0.0061(8)
B3 0.058(4) 0.072(4) 0.024(3) 0.007(3) 0.005(3) -0.004(3)
B4 0.059(5) 0.083(5) 0.035(4) 0.001(3) 0.017(3) 0.001(4)
B5 0.041(4) 0.085(5) 0.053(4) 0.003(3) 0.018(3) 0.013(3)
B6 0.053(4) 0.055(4) 0.040(4) 0.007(3) 0.003(3) 0.003(3)
B7 0.061(5) 0.056(4) 0.034(4) -0.010(3) 0.009(3) -0.002(3)
B8 0.087(6) 0.070(5) 0.042(4) -0.002(3) 0.020(4) -0.006(4)
B9 0.069(5) 0.076(5) 0.062(5) -0.003(4) 0.030(4) 0.012(4)
B10 0.071(5) 0.068(5) 0.059(5) -0.005(3) 0.031(4) 0.009(4)
B11 0.057(4) 0.050(4) 0.047(4) -0.002(3) 0.010(3) 0.009(3)
B12 0.077(5) 0.069(5) 0.056(5) -0.009(4) 0.028(4) -0.001(4)
B13 0.050(4) 0.034(3) 0.037(4) 0.002(3) 0.005(3) -0.005(3)
C1 0.046(3) 0.056(3) 0.041(3) 0.001(2) 0.009(3) -0.005(3)
C2 0.041(3) 0.049(3) 0.030(3) 0.000(2) 0.008(2) 0.000(2)
C11 0.073(5) 0.073(4) 0.048(4) -0.005(3) 0.013(4) -0.034(4)
C12 0.107(6) 0.105(5) 0.065(5) -0.028(4) 0.024(4) -0.040(4)
C13 0.166(10) 0.140(8) 0.069(7) -0.036(5) 0.025(7) -0.060(7)
C14 0.151(10) 0.163(10) 0.066(6) 0.001(6) -0.012(7) -0.073(8)
C15 0.137(8) 0.144(8) 0.070(6) 0.003(5) -0.031(6) -0.044(6)
C16 0.090(6) 0.095(5) 0.067(5) -0.007(4) 0.003(4) -0.021(4)
C17 0.066(4) 0.065(4) 0.050(4) 0.010(3) 0.006(3) -0.009(3)
C18 0.067(5) 0.112(6) 0.087(5) 0.027(4) 0.024(4) -0.014(4)
C19 0.100(6) 0.138(7) 0.092(6) 0.018(5) 0.030(5) -0.038(5)
C20 0.143(9) 0.120(7) 0.075(6) 0.025(5) 0.021(6) -0.048(6)
C21 0.140(8) 0.098(6) 0.083(6) 0.025(4) 0.005(6) -0.025(6)
C22 0.096(5) 0.081(5) 0.080(5) 0.017(4) 0.007(4) -0.001(4)
C23 0.045(3) 0.043(3) 0.040(3) -0.005(2) 0.001(3) 0.004(2)
C24 0.068(4) 0.049(3) 0.052(4) 0.006(3) 0.006(3) 0.001(3)
C25 0.089(5) 0.076(5) 0.066(5) 0.026(4) -0.006(4) 0.019(4)
C26 0.117(7) 0.127(7) 0.050(5) 0.019(5) -0.018(5) 0.037(5)
C27 0.086(5) 0.116(6) 0.058(5) -0.006(4) -0.025(4) 0.012(4)
C28 0.067(4) 0.065(4) 0.046(4) -0.004(3) -0.006(3) 0.005(3)
C29 0.051(4) 0.042(3) 0.051(4) 0.005(2) 0.003(3) 0.008(3)
C30 0.060(4) 0.063(4) 0.056(4) -0.003(3) -0.007(4) 0.008(3)
C31 0.080(5) 0.069(4) 0.098(6) -0.014(4) -0.021(5) 0.021(3)
C32 0.137(8) 0.092(6) 0.076(6) -0.001(4) -0.030(6) 0.030(5)
C33 0.170(9) 0.094(6) 0.048(5) -0.002(4) 0.003(6) 0.030(6)
C34 0.086(5) 0.079(4) 0.042(4) 0.006(3) 0.016(4) 0.006(3)
C41 0.045(3) 0.038(3) 0.044(3) 0.003(2) 0.012(3) 0.003(2)
C42 0.033(3) 0.033(3) 0.049(3) -0.002(2) 0.011(2) -0.001(2)
C43 0.045(3) 0.036(3) 0.047(3) 0.001(3) 0.011(3) 0.001(2)
C44 0.096(5) 0.047(4) 0.060(4) 0.002(3) 0.010(3) -0.005(3)
C45 0.129(6) 0.040(4) 0.082(5) -0.017(3) 0.032(4) -0.006(3)
C46 0.093(5) 0.044(4) 0.081(5) 0.001(4) 0.029(4) -0.004(3)
C47 0.076(4) 0.045(4) 0.068(4) 0.010(3) 0.019(3) -0.006(3)
C48 0.058(4) 0.044(3) 0.062(4) -0.004(3) 0.023(3) -0.005(3)
C51 0.045(3) 0.041(3) 0.041(3) -0.011(2) 0.007(3) -0.004(2)
C52 0.039(3) 0.035(3) 0.039(3) -0.002(2) -0.004(2) -0.001(2)
C53 0.032(3) 0.044(3) 0.036(3) -0.004(2) 0.006(2) 0.000(2)
C54 0.054(4) 0.039(3) 0.043(3) -0.003(2) 0.000(3) 0.004(2)
C55 0.059(4) 0.047(3) 0.054(4) -0.002(3) 0.002(3) 0.017(3)
C56 0.036(4) 0.062(4) 0.068(4) -0.013(3) 0.001(3) 0.010(3)
C57 0.039(3) 0.050(3) 0.057(4) -0.017(3) 0.005(3) -0.005(3)
C58 0.037(3) 0.043(3) 0.046(3) -0.007(2) 0.011(3) -0.002(2)
C61 0.035(3) 0.056(3) 0.048(3) -0.005(3) 0.005(3) -0.008(2)
C62 0.035(3) 0.033(3) 0.039(3) -0.002(2) 0.000(3) 0.002(2)
C63 0.040(3) 0.040(3) 0.040(3) -0.007(2) 0.005(3) 0.003(2)
C64 0.046(4) 0.074(4) 0.038(3) -0.015(3) 0.001(3) 0.004(3)
C65 0.048(4) 0.083(4) 0.046(4) -0.014(3) -0.008(3) 0.009(3)
C66 0.054(4) 0.060(4) 0.048(4) -0.008(3) 0.009(3) 0.008(3)
C67 0.053(4) 0.063(4) 0.054(4) -0.015(3) 0.014(3) 0.007(3)
C68 0.045(4) 0.047(3) 0.046(3) -0.010(3) 0.002(3) -0.001(2)
C101 0.126(7) 0.051(4) 0.154(7) 0.015(5) 0.026(6) 0.009(4)
C102 0.293(12) 0.054(5) 0.115(7) -0.025(5) 0.036(7) 0.004(6)
C103 0.091(6) 0.155(8) 0.163(8) 0.001(7) -0.062(6) 0.031(6)
C104 0.053(5) 0.117(7) 0.245(11) -0.036(7) -0.028(6) -0.009(5)
C105 0.105(6) 0.162(7) 0.053(4) -0.031(4) -0.015(4) 0.037(5)
C106 0.109(6) 0.150(7) 0.057(4) -0.031(4) 0.028(4) 0.016(5)
N1 0.163(6) 0.037(3) 0.103(5) 0.001(3) 0.030(4) -0.002(3)
N2 0.046(4) 0.083(4) 0.132(5) -0.012(3) -0.019(3) 0.015(3)
N3 0.073(4) 0.104(4) 0.047(3) -0.035(3) 0.007(3) 0.015(3)

loop_
_atom_type_symbol
_atom_type_description
_atom_type_scat_dispersion_real
_atom_type_scat_dispersion_imag
_atom_type_scat_source
C C 0.0033 0.0016 'International Tables Vol C Tables 4.2.6.8 and 6.1.1.4'
H H 0.0000 0.0000 'International Tables Vol C Tables 4.2.6.8 and 6.1.1.4'
B B 0.0013 0.0007 'International Tables Vol C Tables 4.2.6.8 and 6.1.1.4'
N N 0.0061 0.0033 'International Tables Vol C Tables 4.2.6.8 and 6.1.1.4'
P P 0.1023 0.0942 'International Tables Vol C Tables 4.2.6.8 and 6.1.1.4'

loop_
_geom_angle_atom_site_label_1
_geom_angle_atom_site_label_2
_geom_angle_atom_site_label_3
_geom_angle
_geom_angle_site_symmetry_1
_geom_angle_site_symmetry_3
_geom_angle_publ_flag
C17 P1 C11 102.7(3) . . ?
C17 P1 C1 100.1(2) . . ?
C11 P1 C1 107.6(3) . . ?
C2 B3 C1 58.8(3) . . ?
C2 B3 B8 106.2(4) . . ?
C1 B3 B8 105.4(4) . . ?
C2 B3 B7 59.3(3) . . ?
C1 B3 B7 106.2(4) . . ?
B8 B3 B7 60.2(3) . . ?
C2 B3 B4 106.4(4) . . ?
C1 B3 B4 59.1(3) . . ?
B8 B3 B4 59.3(4) . . ?
B7 B3 B4 107.8(4) . . ?
C1 B4 B8 105.2(4) . . ?
C1 B4 B5 59.6(3) . . ?
B8 B4 B5 107.9(5) . . ?
C1 B4 B9 105.4(4) . . ?
B8 B4 B9 60.6(4) . . ?
B5 B4 B9 59.3(4) . . ?
C1 B4 B3 59.0(3) . . ?
B8 B4 B3 59.1(3) . . ?
B5 B4 B3 108.0(4) . . ?
B9 B4 B3 107.5(5) . . ?
C1 B5 B9 106.5(4) . . ?
C1 B5 B10 105.3(4) . . ?
B9 B5 B10 60.6(4) . . ?
C1 B5 B4 59.7(3) . . ?
B9 B5 B4 60.5(4) . . ?
B10 B5 B4 108.8(5) . . ?
C1 B5 B6 57.8(3) . . ?
B9 B5 B6 108.5(5) . . ?
B10 B5 B6 60.2(3) . . ?
B4 B5 B6 107.7(4) . . ?
C1 B6 C2 59.5(3) . . ?
C1 B6 B11 106.1(4) . . ?
C2 B6 B11 58.5(3) . . ?
C1 B6 B10 105.4(4) . . ?
C2 B6 B10 105.3(4) . . ?
B11 B6 B10 59.7(3) . . ?
C1 B6 B5 59.4(3) . . ?
C2 B6 B5 106.4(4) . . ?
B11 B6 B5 106.6(4) . . ?
B10 B6 B5 58.6(3) . . ?
C2 B7 B3 59.8(3) . . ?
C2 B7 B8 106.2(4) . . ?
B3 B7 B8 59.7(3) . . ?
C2 B7 B12 106.2(4) . . ?
B3 B7 B12 108.1(5) . . ?
B8 B7 B12 60.2(4) . . ?
C2 B7 B11 58.4(3) . . ?
B3 B7 B11 107.7(4) . . ?
B8 B7 B11 108.0(5) . . ?
B12 B7 B11 60.4(3) . . ?
B3 B8 B4 61.6(4) . . ?
B3 B8 B7 60.1(3) . . ?
B4 B8 B7 109.5(4) . . ?
B3 B8 B12 108.5(4) . . ?
B4 B8 B12 108.4(5) . . ?
B7 B8 B12 60.1(3) . . ?
B3 B8 B9 109.2(5) . . ?
B4 B8 B9 60.2(4) . . ?
B7 B8 B9 108.1(5) . . ?
B12 B8 B9 59.5(4) . . ?
B5 B9 B12 108.9(4) . . ?
B5 B9 B10 59.9(4) . . ?
B12 B9 B10 60.9(4) . . ?
B5 B9 B4 60.2(4) . . ?
B12 B9 B4 108.1(5) . . ?
B10 B9 B4 107.9(4) . . ?
B5 B9 B8 107.6(5) . . ?
B12 B9 B8 60.0(4) . . ?
B10 B9 B8 108.1(5) . . ?
B4 B9 B8 59.3(4) . . ?
B5 B10 B9 59.5(4) . . ?
B5 B10 B11 109.0(4) . . ?
B9 B10 B11 108.1(5) . . ?
B5 B10 B6 61.2(3) . . ?
B9 B10 B6 108.5(5) . . ?
B11 B10 B6 60.1(3) . . ?
B5 B10 B12 107.4(5) . . ?
B9 B10 B12 59.3(4) . . ?
B11 B10 B12 60.4(4) . . ?
B6 B10 B12 108.2(5) . . ?
C2 B11 B10 106.6(4) . . ?
C2 B11 B6 59.5(3) . . ?
B10 B11 B6 60.3(3) . . ?
C2 B11 B7 59.1(3) . . ?
B10 B11 B7 107.7(4) . . ?
B6 B11 B7 107.8(4) . . ?
C2 B11 B12 105.8(4) . . ?
B10 B11 B12 60.3(4) . . ?
B6 B11 B12 108.2(4) . . ?
B7 B11 B12 59.3(3) . . ?
B9 B12 B7 108.5(5) . . ?
B9 B12 B8 60.5(4) . . ?
B7 B12 B8 59.7(4) . . ?
B9 B12 B10 59.7(4) . . ?
B7 B12 B10 107.7(4) . . ?
B8 B12 B10 107.5(5) . . ?
B9 B12 B11 107.7(5) . . ?
B7 B12 B11 60.3(3) . . ?
B8 B12 B11 107.5(4) . . ?
B10 B12 B11 59.4(3) . . ?
C61 B13 C52 107.8(4) . . ?
C61 B13 C2 125.2(4) . . ?
C52 B13 C2 126.4(4) . . ?
C2 C1 B6 60.9(3) . . ?
C2 C1 B5 110.1(4) . . ?
B6 C1 B5 62.8(3) . . ?
C2 C1 B3 60.4(3) . . ?
B6 C1 B3 112.0(4) . . ?
B5 C1 B3 111.3(4) . . ?
C2 C1 B4 109.9(4) . . ?
B6 C1 B4 112.7(4) . . ?
B5 C1 B4 60.8(3) . . ?
B3 C1 B4 61.9(3) . . ?
C2 C1 P1 113.7(3) . . ?
B6 C1 P1 122.2(3) . . ?
B5 C1 P1 130.0(4) . . ?
B3 C1 P1 110.5(3) . . ?
B4 C1 P1 121.2(3) . . ?
B13 C2 C1 120.3(4) . . ?
B13 C2 B11 118.1(4) . . ?
C1 C2 B11 109.0(4) . . ?
B13 C2 B7 124.0(4) . . ?
C1 C2 B7 109.1(3) . . ?
B11 C2 B7 62.5(3) . . ?
B13 C2 B6 114.2(4) . . ?
C1 C2 B6 59.6(3) . . ?
B11 C2 B6 62.0(3) . . ?
B7 C2 B6 112.6(4) . . ?
B13 C2 B3 123.5(4) . . ?
C1 C2 B3 60.8(3) . . ?
B11 C2 B3 111.9(4) . . ?
B7 C2 B3 61.0(3) . . ?
B6 C2 B3 111.2(4) . . ?
C16 C11 C12 118.1(6) . . ?
C16 C11 P1 128.9(5) . . ?
C12 C11 P1 112.9(6) . . ?
C11 C12 C13 120.0(8) . . ?
C14 C13 C12 120.2(9) . . ?
C13 C14 C15 121.1(10) . . ?
C16 C15 C14 118.9(9) . . ?
C15 C16 C11 121.7(7) . . ?
C22 C17 C18 116.7(6) . . ?
C22 C17 P1 116.8(5) . . ?
C18 C17 P1 126.5(5) . . ?
C19 C18 C17 122.9(7) . . ?
C20 C19 C18 119.1(8) . . ?
C21 C20 C19 120.8(8) . . ?
C20 C21 C22 119.7(8) . . ?
C17 C22 C21 120.8(7) . . ?
C24 C23 C28 117.5(5) . . ?
C24 C23 C52 121.0(4) . . ?
C28 C23 C52 121.5(5) . . ?
C25 C24 C23 121.1(5) . . ?
C26 C25 C24 120.8(6) . . ?
C25 C26 C27 119.5(6) . . ?
C26 C27 C28 119.8(6) . . ?
C27 C28 C23 121.2(6) . . ?
C30 C29 C34 118.8(5) . . ?
C30 C29 C41 123.8(5) . . ?
C34 C29 C41 117.4(5) . . ?
C29 C30 C31 121.3(6) . . ?
C32 C31 C30 120.7(7) . . ?
C31 C32 C33 118.8(7) . . ?
C32 C33 C34 120.6(7) . . ?
C29 C34 C33 119.7(6) . . ?
C42 C41 C29 115.9(4) . . ?
C42 C41 C58 110.8(4) . . ?
C29 C41 C58 112.2(4) . . ?
C51 C42 C43 122.0(4) . . ?
C51 C42 C41 118.5(4) . . ?
C43 C42 C41 119.5(4) . . ?
C44 C43 C48 114.6(5) . . ?
C44 C43 C42 123.2(5) . . ?
C48 C43 C42 122.3(5) . . ?
C45 C44 C43 122.5(5) . . ?
C44 C45 C46 122.3(6) . . ?
C47 C46 N1 122.3(6) . . ?
C47 C46 C45 116.0(5) . . ?
N1 C46 C45 121.7(6) . . ?
C46 C47 C48 121.8(5) . . ?
C47 C48 C43 122.8(5) . . ?
C42 C51 C52 130.1(4) . . ?
C51 C52 C23 112.6(4) . . ?
C51 C52 B13 101.5(4) . . ?
C23 C52 B13 114.0(4) . . ?
C51 C52 C53 111.5(4) . . ?
C23 C52 C53 113.7(4) . . ?
B13 C52 C53 102.6(3) . . ?
C54 C53 C62 107.9(4) . . ?
C54 C53 C58 107.4(4) . . ?
C62 C53 C58 114.3(4) . . ?
C54 C53 C52 111.5(4) . . ?
C62 C53 C52 105.1(3) . . ?
C58 C53 C52 110.7(3) . . ?
C55 C54 C53 121.9(4) . . ?
C54 C55 C56 122.1(5) . . ?
C57 C56 N2 124.5(5) . . ?
C57 C56 C55 117.4(5) . . ?
N2 C56 C55 118.1(5) . . ?
C56 C57 C58 120.5(5) . . ?
C57 C58 C41 110.8(4) . . ?
C57 C58 C53 110.6(4) . . ?
C41 C58 C53 114.2(4) . . ?
C62 C61 B13 111.5(4) . . ?
C61 C62 C63 123.5(4) . . ?
C61 C62 C53 112.7(4) . . ?
C63 C62 C53 123.8(4) . . ?
C64 C63 C68 115.3(4) . . ?
C64 C63 C62 120.2(4) . . ?
C68 C63 C62 124.5(5) . . ?
C65 C64 C63 122.8(5) . . ?
C64 C65 C66 121.7(5) . . ?
N3 C66 C67 122.7(5) . . ?
N3 C66 C65 121.4(5) . . ?
C67 C66 C65 115.9(5) . . ?
C68 C67 C66 121.6(5) . . ?
C67 C68 C63 122.6(5) . . ?
C46 N1 C102 121.9(6) . . ?
C46 N1 C101 119.8(6) . . ?
C102 N1 C101 118.2(6) . . ?
C56 N2 C104 117.6(6) . . ?
C56 N2 C103 118.5(6) . . ?
C104 N2 C103 115.1(6) . . ?
C66 N3 C106 120.3(5) . . ?
C66 N3 C105 121.9(5) . . ?
C106 N3 C105 117.8(5) . . ?

loop_
_geom_bond_atom_site_label_1
_geom_bond_atom_site_label_2
_geom_bond_distance
_geom_bond_site_symmetry_2
_geom_bond_publ_flag
P1 C17 1.810(6) . ?
P1 C11 1.833(6) . ?
P1 C1 1.880(5) . ?
B3 C2 1.730(7) . ?
B3 C1 1.737(7) . ?
B3 B8 1.743(9) . ?
B3 B7 1.751(8) . ?
B3 B4 1.787(9) . ?
B4 C1 1.737(7) . ?
B4 B8 1.747(9) . ?
B4 B5 1.756(9) . ?
B4 B9 1.763(9) . ?
B5 C1 1.735(7) . ?
B5 B9 1.741(9) . ?
B5 B10 1.746(9) . ?
B5 B6 1.792(8) . ?
B6 C1 1.705(7) . ?
B6 C2 1.728(7) . ?
B6 B11 1.771(8) . ?
B6 B10 1.774(8) . ?
B7 C2 1.721(7) . ?
B7 B8 1.753(9) . ?
B7 B12 1.761(9) . ?
B7 B11 1.779(8) . ?
B8 B12 1.762(9) . ?
B8 B9 1.770(9) . ?
B9 B12 1.752(9) . ?
B9 B10 1.759(9) . ?
B10 B11 1.764(9) . ?
B10 B12 1.780(10) . ?
B11 C2 1.709(7) . ?
B11 B12 1.781(8) . ?
B13 C61 1.495(7) . ?
B13 C52 1.593(7) . ?
B13 C2 1.612(7) . ?
C1 C2 1.703(6) . ?
C11 C16 1.389(8) . ?
C11 C12 1.393(8) . ?
C12 C13 1.403(10) . ?
C13 C14 1.349(11) . ?
C14 C15 1.387(12) . ?
C15 C16 1.378(9) . ?
C17 C22 1.371(7) . ?
C17 C18 1.380(7) . ?
C18 C19 1.370(8) . ?
C19 C20 1.358(10) . ?
C20 C21 1.346(10) . ?
C21 C22 1.412(9) . ?
C23 C24 1.382(6) . ?
C23 C28 1.389(7) . ?
C23 C52 1.520(6) . ?
C24 C25 1.375(7) . ?
C25 C26 1.357(9) . ?
C26 C27 1.379(9) . ?
C27 C28 1.381(7) . ?
C29 C30 1.362(7) . ?
C29 C34 1.385(7) . ?
C29 C41 1.520(6) . ?
C30 C31 1.386(7) . ?
C31 C32 1.365(9) . ?
C32 C33 1.380(10) . ?
C33 C34 1.400(9) . ?
C41 C42 1.514(6) . ?
C41 C58 1.542(6) . ?
C42 C51 1.337(6) . ?
C42 C43 1.463(6) . ?
C43 C44 1.387(6) . ?
C43 C48 1.394(6) . ?
C44 C45 1.380(7) . ?
C45 C46 1.382(8) . ?
C46 C47 1.374(7) . ?
C46 N1 1.378(7) . ?
C47 C48 1.385(6) . ?
C51 C52 1.499(6) . ?
C52 C53 1.609(6) . ?
C53 C54 1.527(6) . ?
C53 C62 1.531(6) . ?
C53 C58 1.546(6) . ?
C54 C55 1.329(6) . ?
C55 C56 1.455(7) . ?
C56 C57 1.351(7) . ?
C56 N2 1.391(6) . ?
C57 C58 1.518(6) . ?
C61 C62 1.360(6) . ?
C62 C63 1.466(6) . ?
C63 C64 1.390(6) . ?
C63 C68 1.394(6) . ?
C64 C65 1.368(6) . ?
C65 C66 1.406(7) . ?
C66 N3 1.374(6) . ?
C66 C67 1.391(7) . ?
C67 C68 1.380(6) . ?
C101 N1 1.425(8) . ?
C102 N1 1.415(8) . ?
C103 N2 1.441(9) . ?
C104 N2 1.438(8) . ?
C105 N3 1.440(7) . ?
C106 N3 1.434(7) . ?
